data_4123815
loop_
_publ_author_name
'Wang, Xiao-Ye'
'Narita, Akimitsu'
'Feng, Xinliang'
'M\"ullen, Klaus'

_publ_section_title
;
 B2N2-Dibenzo[a,e]pentalenes: Effect of the BN Orientation Pattern on
 Antiaromaticity and Optoelectronic Properties.
;
_journal_issue 24
_journal_name_full 'Journal of the American Chemical Society'
_journal_page_first 7668
_journal_page_last 7671
_journal_paper_doi 10.1021/jacs.5b05056
_journal_volume 137
_journal_year 2015
_chemical_formula_moiety 'C30 H30 B2 N2'
_chemical_formula_sum 'C30 H30 B2 N2'
_chemical_formula_weight 440.18
_chemical_name_systematic
;
 ?
;
_space_group_crystal_system triclinic
_space_group_IT_number 1
_space_group_name_Hall 'P 1'
_space_group_name_H-M_alt 'P 1'
_symmetry_space_group_name_Hall 'P 1'
_symmetry_space_group_name_H-M 'P 1'
_atom_sites_solution_hydrogens geom
_audit_creation_method SHELXL-2014
_cell_angle_alpha 100.757(4)
_cell_angle_beta 96.057(5)
_cell_angle_gamma 107.155(4)
_cell_formula_units_Z 2
_cell_length_a 7.8679(4)
_cell_length_b 12.1091(6)
_cell_length_c 14.4027(8)
_cell_measurement_reflns_used 35444
_cell_measurement_temperature 193(2)
_cell_measurement_theta_max 28.29
_cell_measurement_theta_min 2.57
_cell_volume 1269.12(12)
_computing_cell_refinement 'STOE X-AREA'
_computing_data_collection 'STOE X-AREA'
_computing_data_reduction 'STOE X-RED'
_computing_structure_refinement 'SHELXL-2014 (Sheldrick, 2014)'
_computing_structure_solution SIR-2004
_diffrn_ambient_temperature 193(2)
_diffrn_detector 'image plate (34 cm diameter)'
_diffrn_detector_area_resol_mean 6.67
_diffrn_detector_type STOE
_diffrn_measured_fraction_theta_full 0.999
_diffrn_measured_fraction_theta_max 0.997
_diffrn_measurement_details ' 714 frames, detector distance = 70 mm'
_diffrn_measurement_device '2-circle goniometer'
_diffrn_measurement_device_type 'STOE IPDS 2T'
_diffrn_measurement_method 'rotation method'
_diffrn_radiation_type MoK\a
_diffrn_radiation_wavelength 0.71073
_diffrn_reflns_av_R_equivalents 0.0223
_diffrn_reflns_av_unetI/netI 0.0211
_diffrn_reflns_laue_measured_fraction_full 0.999
_diffrn_reflns_laue_measured_fraction_max 0.997
_diffrn_reflns_limit_h_max 10
_diffrn_reflns_limit_h_min -10
_diffrn_reflns_limit_k_max 16
_diffrn_reflns_limit_k_min -16
_diffrn_reflns_limit_l_max 19
_diffrn_reflns_limit_l_min -18
_diffrn_reflns_number 38551
_diffrn_reflns_point_group_measured_fraction_full 0.958
_diffrn_reflns_point_group_measured_fraction_max 0.946
_diffrn_reflns_theta_full 25.242
_diffrn_reflns_theta_max 28.240
_diffrn_reflns_theta_min 2.572
_diffrn_source 'sealed X-ray tube, 12 x 0.4 mm long-fine focus'
_exptl_absorpt_coefficient_mu 0.066
_exptl_absorpt_correction_type none
_exptl_crystal_colour colourless
_exptl_crystal_density_diffrn 1.152
_exptl_crystal_description plate
_exptl_crystal_F_000 468
_exptl_crystal_size_max 0.550
_exptl_crystal_size_mid 0.520
_exptl_crystal_size_min 0.090
_refine_diff_density_max 0.220
_refine_diff_density_min -0.121
_refine_diff_density_rms 0.026
_refine_ls_abs_structure_details
;
 Flack x determined using 3529 quotients [(I+)-(I-)]/[(I+)+(I-)]
 (Parsons, Flack and Wagner, Acta Cryst. B69 (2013) 249-259).
;
_refine_ls_abs_structure_Flack 0.4(10)
_refine_ls_extinction_method none
_refine_ls_goodness_of_fit_ref 1.023
_refine_ls_hydrogen_treatment constr
_refine_ls_matrix_type full
_refine_ls_number_parameters 901
_refine_ls_number_reflns 11871
_refine_ls_number_restraints 66
_refine_ls_restrained_S_all 1.023
_refine_ls_R_factor_all 0.0599
_refine_ls_R_factor_gt 0.0377
_refine_ls_shift/su_max 0.001
_refine_ls_shift/su_mean 0.000
_refine_ls_structure_factor_coef Fsqd
_refine_ls_weighting_details 'w=1/[\s^2^(Fo^2^)+(0.0467P)^2^+0.1693P] where P=(Fo^2^+2Fc^2^)/3'
_refine_ls_weighting_scheme calc
_refine_ls_wR_factor_gt 0.0918
_refine_ls_wR_factor_ref 0.1070
_reflns_Friedel_coverage 0.898
_reflns_friedel_fraction_full 0.917
_reflns_friedel_fraction_max 0.895
_reflns_number_gt 8658
_reflns_number_total 11871
_reflns_threshold_expression 'I > 2\s(I)'
_cod_data_source_file ja5b05056_si_004.cif
_cod_data_source_block w35
_cod_depositor_comments 'Adding full bibliography for 4123812--4123815.cif.'
_cod_database_code 4123815
_shelx_space_group_comment
;
The symmetry employed for this shelxl refinement is uniquely defined
by the following loop, which should always be used as a source of
symmetry information in preference to the above space-group names.
They are only intended as comments.
;
_shelx_estimated_absorpt_t_min 0.965
_shelx_estimated_absorpt_t_max 0.994
_shelxl_version_number 2014-3

loop_
_space_group_symop_operation_xyz
'x, y, z'

loop_
_atom_site_label
_atom_site_type_symbol
_atom_site_fract_x
_atom_site_fract_y
_atom_site_fract_z
_atom_site_U_iso_or_equiv
_atom_site_adp_type
_atom_site_occupancy
_atom_site_site_symmetry_order
_atom_site_calc_flag
_atom_site_refinement_flags_posn
_atom_site_refinement_flags_adp
_atom_site_refinement_flags_occupancy
_atom_site_disorder_assembly
_atom_site_disorder_group
B1 B 0.8104(8) 0.3104(5) 0.2270(5) 0.0412(12) Uani 1 1 d . . . . .
C2 C 0.6945(7) 0.2950(5) 0.1314(4) 0.0422(11) Uani 1 1 d . . . . .
C3 C 0.6294(8) 0.2074(5) 0.0480(5) 0.0483(13) Uani 1 1 d . . . . .
H3 H 0.6555 0.1350 0.0440 0.058 Uiso 1 1 calc R U . . .
C4 C 0.5266(8) 0.2225(5) -0.0303(5) 0.0499(13) Uani 1 1 d . . . . .
H4 H 0.4853 0.1623 -0.0879 0.060 Uiso 1 1 calc R U . . .
C5 C 0.4840(8) 0.3304(5) -0.0226(5) 0.0551(15) Uani 1 1 d . . . . .
H5 H 0.4120 0.3410 -0.0754 0.066 Uiso 1 1 calc R U . . .
C6 C 0.5448(8) 0.4180(5) 0.0587(4) 0.0465(12) Uani 1 1 d . . . . .
H6 H 0.5159 0.4894 0.0636 0.056 Uiso 1 1 calc R U . . .
C7 C 0.6501(7) 0.4005(5) 0.1346(4) 0.0405(11) Uani 1 1 d . . . . .
N8 N 0.7263(6) 0.4822(4) 0.2235(3) 0.0412(10) Uani 1 1 d . . . . .
B9 B 0.7356(8) 0.5965(5) 0.2717(4) 0.0410(12) Uani 1 1 d . . . . .
C10 C 0.8563(7) 0.6107(5) 0.3709(4) 0.0403(11) Uani 1 1 d . . . . .
C11 C 0.9192(8) 0.7008(5) 0.4550(5) 0.0460(12) Uani 1 1 d . . . . .
H11 H 0.8899 0.7722 0.4600 0.055 Uiso 1 1 calc R U . . .
C12 C 1.0241(9) 0.6836(5) 0.5299(5) 0.0571(15) Uani 1 1 d . . . . .
H12 H 1.0688 0.7447 0.5869 0.069 Uiso 1 1 calc R U . . .
C13 C 1.0656(8) 0.5823(6) 0.5249(4) 0.0532(14) Uani 1 1 d . . . . .
H13 H 1.1385 0.5741 0.5785 0.064 Uiso 1 1 calc R U . . .
C14 C 1.0046(7) 0.4889(5) 0.4431(4) 0.0477(13) Uani 1 1 d . . . . .
H14 H 1.0326 0.4173 0.4400 0.057 Uiso 1 1 calc R U . . .
C15 C 0.9011(7) 0.5070(5) 0.3670(4) 0.0405(11) Uani 1 1 d . . . . .
N16 N 0.8228(6) 0.4269(4) 0.2784(3) 0.0425(10) Uani 1 1 d . . . . .
C17 C 0.8991(7) 0.2242(4) 0.2675(4) 0.0378(10) Uani 1 1 d . . . . .
C18 C 1.0498(7) 0.2052(4) 0.2352(4) 0.0378(10) Uani 1 1 d . . . . .
C19 C 1.1196(7) 0.1211(4) 0.2674(4) 0.0406(11) Uani 1 1 d . . . . .
H19 H 1.2232 0.1084 0.2450 0.049 Uiso 1 1 calc R U . . .
C20 C 1.0417(7) 0.0576(4) 0.3299(4) 0.0440(12) Uani 1 1 d . . . . .
C21 C 0.8907(8) 0.0765(5) 0.3629(4) 0.0446(12) Uani 1 1 d . . . . .
H21 H 0.8359 0.0335 0.4067 0.053 Uiso 1 1 calc R U . . .
C22 C 0.8185(7) 0.1596(5) 0.3313(4) 0.0413(11) Uani 1 1 d . . . . .
C24 C 1.1181(9) -0.0298(5) 0.3678(6) 0.0635(18) Uani 1 1 d . . . . .
H24A H 1.0888 -0.0338 0.4318 0.095 Uiso 1 1 calc R U . . .
H24B H 1.2495 -0.0034 0.3717 0.095 Uiso 1 1 calc R U . . .
H24C H 1.0654 -0.1085 0.3245 0.095 Uiso 1 1 calc R U . . .
C23 C 1.1473(8) 0.2768(6) 0.1691(5) 0.0558(15) Uani 1 1 d . . . . .
H23A H 1.0726 0.2524 0.1053 0.084 Uiso 1 1 calc R U . . .
H23B H 1.2627 0.2624 0.1643 0.084 Uiso 1 1 calc R U . . .
H23C H 1.1695 0.3615 0.1951 0.084 Uiso 1 1 calc R U . . .
C25 C 0.6547(9) 0.1767(7) 0.3698(5) 0.0640(18) Uani 1 1 d . . . . .
H25A H 0.5739 0.0999 0.3748 0.096 Uiso 1 1 calc R U . . .
H25B H 0.5911 0.2104 0.3262 0.096 Uiso 1 1 calc R U . . .
H25C H 0.6927 0.2309 0.4333 0.096 Uiso 1 1 calc R U . . .
C26 C 0.6519(7) 0.6843(4) 0.2324(4) 0.0381(10) Uani 1 1 d . . . . .
C27 C 0.4961(7) 0.7048(4) 0.2644(4) 0.0406(11) Uani 1 1 d . . . . .
C28 C 0.4327(8) 0.7875(5) 0.2341(4) 0.0447(12) Uani 1 1 d . . . . .
H28 H 0.3318 0.8026 0.2580 0.054 Uiso 1 1 calc R U . . .
C29 C 0.5100(8) 0.8507(4) 0.1695(4) 0.0421(11) Uani 1 1 d . . . . .
C30 C 0.6607(8) 0.8292(5) 0.1386(4) 0.0445(12) Uani 1 1 d . . . . .
H30 H 0.7168 0.8724 0.0953 0.053 Uiso 1 1 calc R U . . .
C31 C 0.7320(7) 0.7490(5) 0.1676(4) 0.0418(11) Uani 1 1 d . . . . .
C32 C 0.4009(9) 0.6340(6) 0.3292(5) 0.0622(17) Uani 1 1 d . . . . .
H32A H 0.3403 0.6806 0.3684 0.093 Uiso 1 1 calc R U . . .
H32B H 0.4888 0.6145 0.3712 0.093 Uiso 1 1 calc R U . . .
H32C H 0.3112 0.5606 0.2906 0.093 Uiso 1 1 calc R U . . .
C33 C 0.4291(10) 0.9367(6) 0.1348(6) 0.070(2) Uani 1 1 d . . . . .
H33A H 0.3338 0.9460 0.1711 0.105 Uiso 1 1 calc R U . . .
H33B H 0.3778 0.9063 0.0664 0.105 Uiso 1 1 calc R U . . .
H33C H 0.5231 1.0137 0.1441 0.105 Uiso 1 1 calc R U . . .
C34 C 0.8958(9) 0.7275(6) 0.1315(6) 0.0633(17) Uani 1 1 d . . . . .
H34A H 0.8640 0.6445 0.0969 0.095 Uiso 1 1 calc R U . . .
H34B H 0.9926 0.7445 0.1860 0.095 Uiso 1 1 calc R U . . .
H34C H 0.9369 0.7797 0.0882 0.095 Uiso 1 1 calc R U . . .
B1A B 0.1420(15) 0.3156(9) 0.6692(8) 0.029(2) Uani 0.44 1 d . U P A 1
C2A C 0.272(2) 0.3620(15) 0.6038(12) 0.029(3) Uani 0.44 1 d . U P A 1
C3A C 0.2937(18) 0.3234(11) 0.5081(15) 0.032(3) Uani 0.44 1 d . . P A 1
H3A H 0.2102 0.2515 0.4696 0.039 Uiso 0.44 1 calc R U P A 1
C4A C 0.431(3) 0.387(2) 0.4699(11) 0.043(4) Uani 0.44 1 d . . P A 1
H4A H 0.4463 0.3586 0.4061 0.051 Uiso 0.44 1 calc R U P A 1
C5A C 0.5497(15) 0.4942(16) 0.5263(12) 0.040(3) Uani 0.44 1 d . . P A 1
H5A H 0.6470 0.5380 0.5004 0.048 Uiso 0.44 1 calc R U P A 1
C6A C 0.530(2) 0.5398(12) 0.6201(11) 0.034(3) Uani 0.44 1 d . . P A 1
H6A H 0.6083 0.6146 0.6566 0.041 Uiso 0.44 1 calc R U P A 1
C7A C 0.393(2) 0.4723(13) 0.6567(10) 0.031(2) Uani 0.44 1 d . U P A 1
N8A N 0.3561(13) 0.5049(8) 0.7474(8) 0.037(2) Uani 0.44 1 d . U P A 1
B9A B 0.4131(16) 0.5953(10) 0.8316(9) 0.033(2) Uani 0.44 1 d . U P A 1
C10A C 0.2745(17) 0.5456(14) 0.8980(12) 0.026(2) Uani 0.44 1 d . U P A 1
C11A C 0.260(2) 0.5914(11) 0.9901(13) 0.035(3) Uani 0.44 1 d . . P A 1
H11A H 0.3369 0.6670 1.0258 0.042 Uiso 0.44 1 calc R U P A 1
C12A C 0.123(2) 0.5195(16) 1.0286(9) 0.036(3) Uani 0.44 1 d . . P A 1
H12A H 0.1113 0.5461 1.0934 0.043 Uiso 0.44 1 calc R U P A 1
C13A C 0.0023(18) 0.4106(12) 0.9757(12) 0.036(3) Uani 0.44 1 d . . P A 1
H13A H -0.0895 0.3656 1.0043 0.043 Uiso 0.44 1 calc R U P A 1
C14A C 0.016(2) 0.3684(11) 0.8824(13) 0.036(3) Uani 0.44 1 d . . P A 1
H14A H -0.0657 0.2956 0.8445 0.043 Uiso 0.44 1 calc R U P A 1
C15A C 0.1562(18) 0.4371(13) 0.8466(8) 0.025(2) Uani 0.44 1 d . U P A 1
N16A N 0.2035(11) 0.4098(7) 0.7550(7) 0.0258(15) Uani 0.44 1 d . U P A 1
C17A C -0.0293(9) 0.1940(6) 0.6533(7) 0.034(2) Uani 0.44 1 d G . P A 1
C18A C 0.0013(12) 0.0868(7) 0.6541(8) 0.034(3) Uani 0.44 1 d G . P A 1
C19A C -0.1435(17) -0.0179(6) 0.6347(10) 0.048(4) Uani 0.44 1 d G . P A 1
H19A H -0.1226 -0.0911 0.6353 0.058 Uiso 0.44 1 calc R U P A 1
C20A C -0.3188(14) -0.0155(8) 0.6145(11) 0.049(4) Uani 0.44 1 d G . P A 1
C21A C -0.3495(9) 0.0917(11) 0.6136(9) 0.066(7) Uani 0.44 1 d G . P A 1
H21A H -0.4693 0.0934 0.5998 0.079 Uiso 0.44 1 calc R U P A 1
C22A C -0.2047(11) 0.1964(8) 0.6330(7) 0.031(2) Uani 0.44 1 d G . P A 1
C23A C 0.2001(17) 0.0835(11) 0.6716(13) 0.057(3) Uani 0.44 1 d . . P A 1
H23D H 0.1983 0.0008 0.6610 0.085 Uiso 0.44 1 calc R U P A 1
H23E H 0.2575 0.1251 0.7378 0.085 Uiso 0.44 1 calc R U P A 1
H23F H 0.2684 0.1225 0.6271 0.085 Uiso 0.44 1 calc R U P A 1
C24A C -0.464(4) -0.136(2) 0.5925(15) 0.092(7) Uani 0.44 1 d . . P A 1
H24D H -0.4867 -0.1600 0.6526 0.138 Uiso 0.44 1 calc R U P A 1
H24E H -0.4246 -0.1946 0.5519 0.138 Uiso 0.44 1 calc R U P A 1
H24F H -0.5759 -0.1309 0.5589 0.138 Uiso 0.44 1 calc R U P A 1
C25A C -0.235(2) 0.3201(16) 0.6380(16) 0.068(5) Uani 0.44 1 d . . P A 1
H25D H -0.3627 0.3107 0.6383 0.103 Uiso 0.44 1 calc R U P A 1
H25E H -0.1981 0.3501 0.5821 0.103 Uiso 0.44 1 calc R U P A 1
H25F H -0.1621 0.3764 0.6968 0.103 Uiso 0.44 1 calc R U P A 1
C26A C 0.5691(9) 0.7076(6) 0.8486(7) 0.031(2) Uani 0.44 1 d G . P A 1
C27A C 0.5402(12) 0.8162(8) 0.8533(8) 0.049(4) Uani 0.44 1 d G . P A 1
C28A C 0.6863(18) 0.9202(6) 0.8725(11) 0.073(7) Uani 0.44 1 d G . P A 1
H28A H 0.6665 0.9944 0.8757 0.088 Uiso 0.44 1 calc R U P A 1
C29A C 0.8613(15) 0.9155(8) 0.8870(12) 0.050(5) Uani 0.44 1 d G . P A 1
C30A C 0.8902(9) 0.8069(11) 0.8823(11) 0.044(4) Uani 0.44 1 d G . P A 1
H30A H 1.0099 0.8038 0.8922 0.052 Uiso 0.44 1 calc R U P A 1
C31A C 0.7442(10) 0.7030(8) 0.8631(9) 0.042(4) Uani 0.44 1 d G . P A 1
C32A C 0.371(3) 0.827(2) 0.806(4) 0.154(16) Uani 0.44 1 d . . P A 1
H32D H 0.3971 0.8695 0.7546 0.232 Uiso 0.44 1 calc R U P A 1
H32E H 0.3197 0.8715 0.8531 0.232 Uiso 0.44 1 calc R U P A 1
H32F H 0.2838 0.7479 0.7784 0.232 Uiso 0.44 1 calc R U P A 1
C33A C 1.030(3) 1.0361(14) 0.9187(18) 0.101(7) Uani 0.44 1 d . . P A 1
H33D H 0.9945 1.1013 0.9006 0.152 Uiso 0.44 1 calc R U P A 1
H33E H 1.1300 1.0259 0.8864 0.152 Uiso 0.44 1 calc R U P A 1
H33F H 1.0691 1.0548 0.9883 0.152 Uiso 0.44 1 calc R U P A 1
C34A C 0.7911(17) 0.5953(11) 0.8625(10) 0.044(3) Uani 0.44 1 d . . P A 1
H34D H 0.7035 0.5417 0.8910 0.066 Uiso 0.44 1 calc R U P A 1
H34E H 0.9122 0.6157 0.8998 0.066 Uiso 0.44 1 calc R U P A 1
H34F H 0.7892 0.5559 0.7963 0.066 Uiso 0.44 1 calc R U P A 1
B1B B 0.4699(13) 0.5842(9) 0.7515(7) 0.038(2) Uani 0.56 1 d . . P B 2
C2B C 0.4516(18) 0.5063(13) 0.6470(8) 0.035(2) Uani 0.56 1 d . . P B 2
C3B C 0.5490(14) 0.5266(8) 0.5751(13) 0.038(2) Uani 0.56 1 d . . P B 2
H3B H 0.6486 0.5969 0.5834 0.045 Uiso 0.56 1 calc R U P B 2
C4B C 0.497(2) 0.4401(15) 0.4891(11) 0.048(3) Uani 0.56 1 d . . P B 2
H4B H 0.5604 0.4525 0.4374 0.058 Uiso 0.56 1 calc R U P B 2
C5B C 0.351(2) 0.3345(12) 0.4780(9) 0.043(3) Uani 0.56 1 d . . P B 2
H5B H 0.3200 0.2763 0.4193 0.052 Uiso 0.56 1 calc R U P B 2
C6B C 0.2542(16) 0.3143(10) 0.5503(12) 0.043(2) Uani 0.56 1 d . . P B 2
H6B H 0.1550 0.2439 0.5431 0.052 Uiso 0.56 1 calc R U P B 2
C7B C 0.3082(18) 0.4018(12) 0.6342(10) 0.036(2) Uani 0.56 1 d . . P B 2
N8B N 0.2228(11) 0.3972(7) 0.7151(6) 0.0374(18) Uani 0.56 1 d . . P B 2
B9B B 0.0861(13) 0.3282(7) 0.7533(8) 0.037(2) Uani 0.56 1 d . . P B 2
C10B C 0.0955(19) 0.3997(10) 0.8520(8) 0.036(2) Uani 0.56 1 d . . P B 2
C11B C 0.0037(15) 0.3867(10) 0.9305(12) 0.043(3) Uani 0.56 1 d . . P B 2
H11B H -0.0952 0.3167 0.9248 0.052 Uiso 0.56 1 calc R U P B 2
C12B C 0.0528(18) 0.4722(15) 1.0150(9) 0.042(2) Uani 0.56 1 d . . P B 2
H12B H -0.0120 0.4616 1.0665 0.050 Uiso 0.56 1 calc R U P B 2
C13B C 0.197(2) 0.5728(12) 1.0237(11) 0.043(3) Uani 0.56 1 d . . P B 2
H13B H 0.2304 0.6317 1.0821 0.052 Uiso 0.56 1 calc R U P B 2
C14B C 0.2949(14) 0.5917(9) 0.9501(11) 0.034(2) Uani 0.56 1 d . . P B 2
H14B H 0.3946 0.6617 0.9571 0.041 Uiso 0.56 1 calc R U P B 2
C15B C 0.2406(15) 0.5036(12) 0.8657(9) 0.032(2) Uani 0.56 1 d . . P B 2
N16B N 0.3210(9) 0.5058(7) 0.7825(7) 0.0341(16) Uani 0.56 1 d . . P B 2
C17B C -0.0504(9) 0.2031(5) 0.6968(5) 0.038(2) Uani 0.56 1 d G . P B 2
C18B C 0.0049(10) 0.1032(7) 0.6839(7) 0.053(3) Uani 0.56 1 d G . P B 2
C19B C -0.1163(13) -0.0068(5) 0.6355(8) 0.051(4) Uani 0.56 1 d G . P B 2
H19B H -0.0785 -0.0751 0.6267 0.062 Uiso 0.56 1 calc R U P B 2
C20B C -0.2928(12) -0.0168(6) 0.5999(8) 0.047(3) Uani 0.56 1 d G . P B 2
C21B C -0.3481(7) 0.0831(8) 0.6128(7) 0.043(4) Uani 0.56 1 d G . P B 2
H21B H -0.4687 0.0763 0.5885 0.052 Uiso 0.56 1 calc R U P B 2
C22B C -0.2269(9) 0.1931(6) 0.6612(6) 0.043(3) Uani 0.56 1 d G . P B 2
C23B C 0.1932(18) 0.1087(10) 0.7201(10) 0.075(4) Uani 0.56 1 d . . P B 2
H23G H 0.2011 0.0281 0.7093 0.113 Uiso 0.56 1 calc R U P B 2
H23H H 0.2245 0.1455 0.7889 0.113 Uiso 0.56 1 calc R U P B 2
H23I H 0.2773 0.1560 0.6858 0.113 Uiso 0.56 1 calc R U P B 2
C24B C -0.439(3) -0.1398(14) 0.5472(14) 0.082(5) Uani 0.56 1 d . . P B 2
H24G H -0.4461 -0.1965 0.5883 0.123 Uiso 0.56 1 calc R U P B 2
H24H H -0.4042 -0.1705 0.4867 0.123 Uiso 0.56 1 calc R U P B 2
H24I H -0.5567 -0.1287 0.5340 0.123 Uiso 0.56 1 calc R U P B 2
C25B C -0.2840(17) 0.2975(11) 0.6690(13) 0.070(5) Uani 0.56 1 d . . P B 2
H25G H -0.4150 0.2730 0.6484 0.105 Uiso 0.56 1 calc R U P B 2
H25H H -0.2232 0.3472 0.6281 0.105 Uiso 0.56 1 calc R U P B 2
H25I H -0.2524 0.3428 0.7358 0.105 Uiso 0.56 1 calc R U P B 2
C26B C 0.5983(9) 0.7066(5) 0.8074(6) 0.0341(19) Uani 0.56 1 d . . P B 2
C27B C 0.5514(11) 0.8128(7) 0.8193(7) 0.038(2) Uani 0.56 1 d . . P B 2
C28B C 0.6813(13) 0.9200(6) 0.8632(10) 0.042(3) Uani 0.56 1 d . . P B 2
H28B H 0.6457 0.9889 0.8664 0.050 Uiso 0.56 1 calc R U P B 2
C29B C 0.8583(14) 0.9379(8) 0.9030(9) 0.043(3) Uani 0.56 1 d . . P B 2
C30B C 0.8928(11) 0.8326(11) 0.8915(11) 0.041(3) Uani 0.56 1 d . . P B 2
H30B H 1.0100 0.8368 0.9196 0.049 Uiso 0.56 1 calc R U P B 2
C31B C 0.7799(11) 0.7210(7) 0.8444(8) 0.037(2) Uani 0.56 1 d . . P B 2
C32B C 0.346(2) 0.8040(16) 0.801(2) 0.108(8) Uani 0.56 1 d . . P B 2
H32G H 0.2810 0.7360 0.7475 0.162 Uiso 0.56 1 calc R U P B 2
H32H H 0.3361 0.8770 0.7843 0.162 Uiso 0.56 1 calc R U P B 2
H32I H 0.2946 0.7935 0.8586 0.162 Uiso 0.56 1 calc R U P B 2
C33B C 0.981(2) 1.0457(11) 0.9517(16) 0.090(6) Uani 0.56 1 d . . P B 2
H33G H 0.9315 1.1095 0.9438 0.135 Uiso 0.56 1 calc R U P B 2
H33H H 1.0937 1.0580 0.9259 0.135 Uiso 0.56 1 calc R U P B 2
H33I H 1.0046 1.0463 1.0200 0.135 Uiso 0.56 1 calc R U P B 2
C34B C 0.8436(17) 0.6094(10) 0.8291(11) 0.065(4) Uani 0.56 1 d . . P B 2
H34G H 0.7404 0.5382 0.8242 0.097 Uiso 0.56 1 calc R U P B 2
H34H H 0.9357 0.6175 0.8836 0.097 Uiso 0.56 1 calc R U P B 2
H34I H 0.8946 0.6026 0.7699 0.097 Uiso 0.56 1 calc R U P B 2

loop_
_atom_site_aniso_label
_atom_site_aniso_U_11
_atom_site_aniso_U_22
_atom_site_aniso_U_33
_atom_site_aniso_U_23
_atom_site_aniso_U_13
_atom_site_aniso_U_12
B1 0.036(3) 0.041(3) 0.059(3) 0.023(2) 0.016(2) 0.022(2)
C2 0.039(3) 0.043(2) 0.052(3) 0.019(2) 0.013(2) 0.018(2)
C3 0.044(3) 0.044(3) 0.059(3) 0.019(2) 0.005(2) 0.014(2)
C4 0.049(3) 0.048(3) 0.050(3) 0.013(2) -0.002(2) 0.016(2)
C5 0.051(3) 0.053(3) 0.065(4) 0.025(3) -0.006(3) 0.021(2)
C6 0.046(3) 0.048(3) 0.055(3) 0.018(2) 0.010(2) 0.025(2)
C7 0.034(2) 0.051(3) 0.040(3) 0.014(2) 0.006(2) 0.017(2)
N8 0.043(2) 0.043(2) 0.050(2) 0.0229(19) 0.0068(19) 0.0255(18)
B9 0.037(3) 0.050(3) 0.034(3) 0.009(2) 0.004(2) 0.012(2)
C10 0.032(2) 0.049(3) 0.042(3) 0.018(2) 0.0026(19) 0.013(2)
C11 0.043(3) 0.039(2) 0.057(3) 0.011(2) 0.007(2) 0.015(2)
C12 0.050(3) 0.051(3) 0.057(4) -0.001(3) -0.006(3) 0.009(3)
C13 0.040(3) 0.071(3) 0.043(3) 0.008(2) -0.006(2) 0.017(2)
C14 0.039(3) 0.053(3) 0.055(3) 0.019(3) -0.001(2) 0.018(2)
C15 0.033(2) 0.041(2) 0.048(3) 0.013(2) 0.009(2) 0.011(2)
N16 0.040(2) 0.052(2) 0.041(2) 0.0132(18) 0.0040(18) 0.0226(19)
C17 0.039(2) 0.035(2) 0.039(3) 0.0121(18) 0.004(2) 0.0107(18)
C18 0.041(3) 0.035(2) 0.042(3) 0.0124(18) 0.0022(19) 0.0180(19)
C19 0.041(3) 0.037(2) 0.049(3) 0.008(2) 0.007(2) 0.021(2)
C20 0.044(3) 0.028(2) 0.057(3) 0.003(2) -0.005(2) 0.016(2)
C21 0.049(3) 0.039(2) 0.047(3) 0.017(2) 0.003(2) 0.016(2)
C22 0.035(2) 0.043(2) 0.049(3) 0.011(2) 0.006(2) 0.018(2)
C24 0.066(4) 0.045(3) 0.086(5) 0.019(3) 0.001(3) 0.029(3)
C23 0.053(3) 0.068(4) 0.062(4) 0.035(3) 0.029(3) 0.023(3)
C25 0.061(4) 0.088(4) 0.070(4) 0.043(4) 0.030(3) 0.043(3)
C26 0.036(2) 0.040(2) 0.042(3) 0.0076(19) 0.005(2) 0.0194(19)
C27 0.037(2) 0.044(2) 0.041(3) 0.007(2) 0.010(2) 0.014(2)
C28 0.043(3) 0.042(2) 0.048(3) 0.003(2) 0.005(2) 0.018(2)
C29 0.050(3) 0.034(2) 0.040(3) 0.0085(19) 0.001(2) 0.012(2)
C30 0.045(3) 0.041(2) 0.046(3) 0.015(2) 0.008(2) 0.009(2)
C31 0.043(3) 0.042(2) 0.039(3) 0.012(2) 0.007(2) 0.011(2)
C32 0.062(4) 0.067(4) 0.076(4) 0.029(3) 0.024(3) 0.036(3)
C33 0.088(5) 0.062(4) 0.085(5) 0.039(3) 0.023(4) 0.044(4)
C34 0.048(3) 0.074(4) 0.079(4) 0.029(3) 0.027(3) 0.024(3)
B1A 0.027(4) 0.022(4) 0.033(4) 0.005(3) -0.004(3) 0.005(3)
C2A 0.033(6) 0.027(6) 0.026(6) 0.004(4) 0.000(5) 0.013(5)
C3A 0.021(6) 0.036(5) 0.044(9) 0.013(5) 0.011(5) 0.011(4)
C4A 0.056(11) 0.053(10) 0.032(6) 0.007(7) 0.020(8) 0.035(9)
C5A 0.024(5) 0.059(9) 0.034(8) 0.007(6) 0.006(5) 0.011(6)
C6A 0.045(7) 0.047(6) 0.017(6) 0.009(5) 0.014(5) 0.021(6)
C7A 0.032(6) 0.028(6) 0.037(5) 0.015(4) 0.013(4) 0.011(5)
N8A 0.031(4) 0.039(4) 0.035(4) 0.012(3) 0.017(3) -0.003(3)
B9A 0.028(4) 0.035(4) 0.037(5) 0.002(3) 0.008(4) 0.013(4)
C10A 0.019(4) 0.031(5) 0.020(5) -0.005(4) 0.001(4) 0.003(4)
C11A 0.040(8) 0.038(6) 0.022(7) -0.003(6) 0.003(5) 0.012(6)
C12A 0.026(6) 0.040(8) 0.037(6) 0.011(6) 0.005(5) 0.002(5)
C13A 0.049(7) 0.029(5) 0.035(7) 0.016(5) 0.012(6) 0.013(5)
C14A 0.029(6) 0.027(5) 0.047(9) 0.009(6) 0.004(6) 0.004(5)
C15A 0.015(5) 0.024(6) 0.024(4) -0.008(4) -0.007(4) 0.000(4)
N16A 0.026(3) 0.017(3) 0.027(3) -0.006(2) -0.005(3) 0.006(2)
C17A 0.034(5) 0.019(4) 0.035(6) -0.008(4) -0.003(4) -0.001(3)
C18A 0.036(5) 0.022(4) 0.051(8) 0.008(4) 0.004(5) 0.020(4)
C19A 0.062(9) 0.013(4) 0.046(7) -0.009(4) 0.000(6) -0.011(4)
C20A 0.031(5) 0.056(9) 0.050(8) 0.019(6) 0.009(5) -0.005(5)
C21A 0.060(11) 0.053(9) 0.064(11) -0.032(7) -0.004(8) 0.019(7)
C22A 0.022(4) 0.038(5) 0.031(6) 0.006(4) 0.001(4) 0.011(4)
C23A 0.046(5) 0.036(5) 0.097(8) 0.019(5) 0.022(6) 0.021(5)
C24A 0.079(11) 0.060(8) 0.086(11) 0.010(9) -0.024(10) -0.036(7)
C25A 0.046(8) 0.063(8) 0.113(13) 0.034(7) 0.002(7) 0.036(7)
C26A 0.028(5) 0.036(4) 0.034(6) 0.012(4) 0.012(4) 0.014(3)
C27A 0.043(5) 0.046(6) 0.051(7) 0.011(5) 0.018(5) -0.001(4)
C28A 0.126(17) 0.047(11) 0.065(11) 0.013(8) 0.046(11) 0.044(11)
C29A 0.056(7) 0.015(5) 0.053(7) -0.026(4) 0.022(5) -0.010(4)
C30A 0.041(7) 0.037(8) 0.057(8) 0.009(6) 0.017(5) 0.019(5)
C31A 0.037(6) 0.023(4) 0.053(8) 0.006(4) 0.006(5) -0.010(4)
C32A 0.059(10) 0.076(12) 0.30(4) 0.051(18) 0.000(15) -0.013(7)
C33A 0.094(11) 0.040(6) 0.150(17) -0.001(8) 0.069(11) -0.011(6)
C34A 0.034(6) 0.034(5) 0.055(7) 0.003(4) -0.003(5) 0.004(4)
B1B 0.030(4) 0.050(5) 0.043(5) 0.016(4) 0.011(3) 0.021(4)
C2B 0.032(6) 0.050(6) 0.031(5) 0.015(4) 0.013(4) 0.019(5)
C3B 0.043(5) 0.025(4) 0.046(7) 0.010(5) 0.008(6) 0.011(3)
C4B 0.063(10) 0.048(8) 0.043(9) 0.016(6) 0.016(7) 0.027(7)
C5B 0.043(7) 0.050(7) 0.035(6) 0.006(4) 0.013(5) 0.014(6)
C6B 0.033(5) 0.042(5) 0.048(8) 0.006(6) -0.003(5) 0.008(4)
C7B 0.039(6) 0.033(6) 0.037(6) 0.003(4) 0.004(5) 0.018(5)
N8B 0.043(4) 0.030(3) 0.029(4) -0.011(3) -0.003(3) 0.011(3)
B9B 0.031(4) 0.021(3) 0.049(5) -0.003(3) -0.009(3) 0.003(3)
C10B 0.027(6) 0.018(4) 0.052(6) 0.001(4) -0.004(5) 0.001(4)
C11B 0.037(5) 0.050(6) 0.042(8) 0.006(6) 0.005(6) 0.016(4)
C12B 0.038(6) 0.048(7) 0.047(7) 0.018(6) 0.020(5) 0.017(5)
C13B 0.047(8) 0.042(7) 0.038(6) -0.002(5) -0.008(6) 0.024(6)
C14B 0.035(5) 0.039(5) 0.030(6) 0.001(6) 0.006(5) 0.018(4)
C15B 0.026(5) 0.038(6) 0.026(5) -0.005(4) -0.008(4) 0.010(5)
N16B 0.019(3) 0.033(3) 0.045(5) 0.006(3) 0.003(3) 0.002(2)
C17B 0.047(5) 0.030(4) 0.035(5) -0.002(3) 0.000(4) 0.018(3)
C18B 0.046(5) 0.050(5) 0.050(7) -0.002(4) -0.006(4) 0.006(4)
C19B 0.057(6) 0.039(6) 0.076(9) 0.023(5) 0.020(6) 0.031(5)
C20B 0.046(5) 0.028(5) 0.049(6) -0.012(4) 0.019(4) -0.004(3)
C21B 0.017(5) 0.040(6) 0.063(9) 0.010(6) 0.003(5) -0.002(4)
C22B 0.041(5) 0.038(4) 0.044(6) 0.001(4) 0.006(4) 0.009(4)
C23B 0.076(7) 0.064(6) 0.081(6) -0.023(5) -0.023(5) 0.052(6)
C24B 0.061(8) 0.048(6) 0.103(12) 0.000(8) -0.016(9) -0.011(5)
C25B 0.035(6) 0.048(6) 0.107(12) -0.003(7) -0.036(7) 0.013(4)
C26B 0.024(4) 0.029(4) 0.048(5) 0.011(4) 0.006(4) 0.004(3)
C27B 0.045(5) 0.026(3) 0.051(6) 0.011(3) 0.008(4) 0.021(3)
C28B 0.036(5) 0.023(5) 0.061(7) 0.007(4) 0.005(5) 0.006(4)
C29B 0.051(5) 0.017(3) 0.054(6) -0.004(4) 0.006(4) 0.007(3)
C30B 0.027(4) 0.024(4) 0.054(5) -0.014(4) -0.005(3) 0.000(3)
C31B 0.020(4) 0.022(4) 0.066(7) 0.008(4) 0.000(4) 0.004(3)
C32B 0.042(6) 0.063(8) 0.23(2) 0.053(10) -0.011(9) 0.038(7)
C33B 0.067(8) 0.040(6) 0.139(15) -0.019(7) 0.033(8) 0.000(5)
C34B 0.054(6) 0.037(5) 0.100(10) -0.002(5) 0.004(6) 0.025(5)

loop_
_atom_type_symbol
_atom_type_description
_atom_type_scat_dispersion_real
_atom_type_scat_dispersion_imag
_atom_type_scat_source
C C 0.0033 0.0016 'International Tables Vol C Tables 4.2.6.8 and 6.1.1.4'
H H 0.0000 0.0000 'International Tables Vol C Tables 4.2.6.8 and 6.1.1.4'
B B 0.0013 0.0007 'International Tables Vol C Tables 4.2.6.8 and 6.1.1.4'
N N 0.0061 0.0033 'International Tables Vol C Tables 4.2.6.8 and 6.1.1.4'

loop_
_geom_angle_atom_site_label_1
_geom_angle_atom_site_label_2
_geom_angle_atom_site_label_3
_geom_angle
N16 B1 C2 103.6(4)
N16 B1 C17 125.1(5)
C2 B1 C17 131.3(5)
C3 C2 C7 117.3(5)
C3 C2 B1 135.8(5)
C7 C2 B1 106.9(5)
C2 C3 C4 121.5(5)
C2 C3 H3 119.2
C4 C3 H3 119.2
C3 C4 C5 118.8(6)
C3 C4 H4 120.6
C5 C4 H4 120.6
C6 C5 C4 121.1(5)
C6 C5 H5 119.4
C4 C5 H5 119.4
C5 C6 C7 118.4(5)
C5 C6 H6 120.8
C7 C6 H6 120.8
C6 C7 N8 126.0(5)
C6 C7 C2 122.9(5)
N8 C7 C2 111.1(5)
B9 N8 C7 140.2(4)
B9 N8 N16 113.5(3)
C7 N8 N16 106.3(3)
N8 B9 C26 127.5(5)
N8 B9 C10 101.3(4)
C26 B9 C10 131.1(5)
C15 C10 C11 118.7(5)
C15 C10 B9 107.5(5)
C11 C10 B9 133.8(5)
C12 C11 C10 118.5(5)
C12 C11 H11 120.7
C10 C11 H11 120.7
C13 C12 C11 121.8(6)
C13 C12 H12 119.1
C11 C12 H12 119.1
C12 C13 C14 122.1(5)
C12 C13 H13 119.0
C14 C13 H13 119.0
C15 C14 C13 116.1(5)
C15 C14 H14 122.0
C13 C14 H14 122.0
C14 C15 C10 122.8(5)
C14 C15 N16 126.9(5)
C10 C15 N16 110.3(5)
C15 N16 N8 107.4(3)
C15 N16 B1 140.6(5)
N8 N16 B1 112.0(3)
C18 C17 C22 119.2(5)
C18 C17 B1 120.4(4)
C22 C17 B1 120.2(5)
C17 C18 C19 119.5(5)
C17 C18 C23 121.3(4)
C19 C18 C23 119.1(5)
C20 C19 C18 121.7(5)
C20 C19 H19 119.1
C18 C19 H19 119.1
C19 C20 C21 119.2(5)
C19 C20 C24 122.5(5)
C21 C20 C24 118.3(5)
C20 C21 C22 120.0(5)
C20 C21 H21 120.0
C22 C21 H21 120.0
C17 C22 C21 120.4(5)
C17 C22 C25 121.9(5)
C21 C22 C25 117.7(5)
C20 C24 H24A 109.5
C20 C24 H24B 109.5
H24A C24 H24B 109.5
C20 C24 H24C 109.5
H24A C24 H24C 109.5
H24B C24 H24C 109.5
C18 C23 H23A 109.5
C18 C23 H23B 109.5
H23A C23 H23B 109.5
C18 C23 H23C 109.5
H23A C23 H23C 109.5
H23B C23 H23C 109.5
C22 C25 H25A 109.5
C22 C25 H25B 109.5
H25A C25 H25B 109.5
C22 C25 H25C 109.5
H25A C25 H25C 109.5
H25B C25 H25C 109.5
C31 C26 C27 118.1(5)
C31 C26 B9 121.2(5)
C27 C26 B9 120.7(5)
C28 C27 C26 119.6(5)
C28 C27 C32 120.3(5)
C26 C27 C32 120.1(5)
C27 C28 C29 122.5(5)
C27 C28 H28 118.8
C29 C28 H28 118.8
C30 C29 C28 117.1(5)
C30 C29 C33 122.6(5)
C28 C29 C33 120.3(6)
C31 C30 C29 123.1(5)
C31 C30 H30 118.5
C29 C30 H30 118.5
C30 C31 C26 119.6(5)
C30 C31 C34 121.3(5)
C26 C31 C34 119.1(5)
C27 C32 H32A 109.5
C27 C32 H32B 109.5
H32A C32 H32B 109.5
C27 C32 H32C 109.5
H32A C32 H32C 109.5
H32B C32 H32C 109.5
C29 C33 H33A 109.5
C29 C33 H33B 109.5
H33A C33 H33B 109.5
C29 C33 H33C 109.5
H33A C33 H33C 109.5
H33B C33 H33C 109.5
C31 C34 H34A 109.5
C31 C34 H34B 109.5
H34A C34 H34B 109.5
C31 C34 H34C 109.5
H34A C34 H34C 109.5
H34B C34 H34C 109.5
N16A B1A C2A 102.3(10)
N16A B1A C17A 125.6(10)
C2A B1A C17A 132.1(10)
C7A C2A C3A 117.3(13)
C7A C2A B1A 106.6(14)
C3A C2A B1A 136.1(15)
C4A C3A C2A 121.6(13)
C4A C3A H3A 119.2
C2A C3A H3A 119.2
C3A C4A C5A 118.6(14)
C3A C4A H4A 120.7
C5A C4A H4A 120.7
C4A C5A C6A 122.3(14)
C4A C5A H5A 118.8
C6A C5A H5A 118.8
C7A C6A C5A 117.4(14)
C7A C6A H6A 121.3
C5A C6A H6A 121.3
C6A C7A N8A 124.2(15)
C6A C7A C2A 122.7(14)
N8A C7A C2A 113.0(13)
C7A N8A B9A 143.0(11)
C7A N8A N16A 105.3(9)
B9A N8A N16A 111.6(7)
N8A B9A C26A 125.9(10)
N8A B9A C10A 102.4(11)
C26A B9A C10A 131.6(11)
C11A C10A C15A 120.9(13)
C11A C10A B9A 131.4(16)
C15A C10A B9A 107.7(14)
C10A C11A C12A 115.9(12)
C10A C11A H11A 122.1
C12A C11A H11A 122.1
C13A C12A C11A 122.7(12)
C13A C12A H12A 118.6
C11A C12A H12A 118.6
C14A C13A C12A 120.2(13)
C14A C13A H13A 119.9
C12A C13A H13A 119.9
C13A C14A C15A 116.6(13)
C13A C14A H14A 121.7
C15A C14A H14A 121.7
C14A C15A C10A 123.5(13)
C14A C15A N16A 127.1(13)
C10A C15A N16A 109.4(13)
C15A N16A N8A 108.8(8)
C15A N16A B1A 138.5(11)
N8A N16A B1A 112.8(7)
C18A C17A C22A 120.0
C18A C17A B1A 119.7(6)
C22A C17A B1A 120.1(6)
C17A C18A C19A 120.0
C17A C18A C23A 119.8(7)
C19A C18A C23A 120.1(7)
C20A C19A C18A 120.0
C20A C19A H19A 120.0
C18A C19A H19A 120.0
C21A C20A C19A 120.0
C21A C20A C24A 125.1(15)
C19A C20A C24A 114.8(15)
C20A C21A C22A 120.0
C20A C21A H21A 120.0
C22A C21A H21A 120.0
C21A C22A C17A 120.0
C21A C22A C25A 121.4(9)
C17A C22A C25A 118.5(9)
C18A C23A H23D 109.5
C18A C23A H23E 109.5
H23D C23A H23E 109.5
C18A C23A H23F 109.5
H23D C23A H23F 109.5
H23E C23A H23F 109.5
C20A C24A H24D 109.5
C20A C24A H24E 109.5
H24D C24A H24E 109.5
C20A C24A H24F 109.5
H24D C24A H24F 109.5
H24E C24A H24F 109.5
C22A C25A H25D 109.5
C22A C25A H25E 109.5
H25D C25A H25E 109.5
C22A C25A H25F 109.5
H25D C25A H25F 109.5
H25E C25A H25F 109.5
C27A C26A C31A 120.0
C27A C26A B9A 120.6(6)
C31A C26A B9A 119.3(6)
C26A C27A C28A 120.0
C26A C27A C32A 122.8(14)
C28A C27A C32A 113.6(11)
C27A C28A C29A 120.0
C27A C28A H28A 120.0
C29A C28A H28A 120.0
C30A C29A C28A 120.0
C30A C29A C33A 119.6(12)
C28A C29A C33A 120.2(11)
C29A C30A C31A 120.0
C29A C30A H30A 120.0
C31A C30A H30A 120.0
C30A C31A C26A 120.0
C30A C31A C34A 115.0(8)
C26A C31A C34A 125.0(8)
C27A C32A H32D 109.5
C27A C32A H32E 109.5
H32D C32A H32E 109.5
C27A C32A H32F 109.5
H32D C32A H32F 109.5
H32E C32A H32F 109.5
C29A C33A H33D 109.5
C29A C33A H33E 109.5
H33D C33A H33E 109.5
C29A C33A H33F 109.5
H33D C33A H33F 109.5
H33E C33A H33F 109.5
C31A C34A H34D 109.5
C31A C34A H34E 109.5
H34D C34A H34E 109.5
C31A C34A H34F 109.5
H34D C34A H34F 109.5
H34E C34A H34F 109.5
N16B B1B C26B 128.0(9)
N16B B1B C2B 98.5(9)
C26B B1B C2B 133.5(10)
C3B C2B C7B 120.3(11)
C3B C2B B1B 131.3(13)
C7B C2B B1B 108.4(12)
C2B C3B C4B 117.7(10)
C2B C3B H3B 121.2
C4B C3B H3B 121.2
C3B C4B C5B 120.9(12)
C3B C4B H4B 119.5
C5B C4B H4B 119.5
C6B C5B C4B 121.3(12)
C6B C5B H5B 119.4
C4B C5B H5B 119.4
C5B C6B C7B 116.4(12)
C5B C6B H6B 121.8
C7B C6B H6B 121.8
C6B C7B C2B 123.4(13)
C6B C7B N8B 124.3(14)
C2B C7B N8B 112.3(12)
B9B N8B C7B 144.3(9)
B9B N8B N16B 110.9(5)
C7B N8B N16B 104.7(8)
N8B B9B C10B 105.7(8)
N8B B9B C17B 124.0(9)
C10B B9B C17B 130.3(10)
C15B C10B C11B 115.9(10)
C15B C10B B9B 106.6(13)
C11B C10B B9B 137.5(12)
C12B C11B C10B 122.2(10)
C12B C11B H11B 118.9
C10B C11B H11B 118.9
C13B C12B C11B 118.9(12)
C13B C12B H12B 120.5
C11B C12B H12B 120.5
C12B C13B C14B 122.3(12)
C12B C13B H13B 118.8
C14B C13B H13B 118.8
C13B C14B C15B 117.0(11)
C13B C14B H14B 121.5
C15B C14B H14B 121.5
C14B C15B C10B 123.6(11)
C14B C15B N16B 125.9(13)
C10B C15B N16B 110.4(12)
C15B N16B N8B 106.4(7)
C15B N16B B1B 137.6(9)
N8B N16B B1B 116.1(6)
C18B C17B C22B 120.0
C18B C17B B9B 120.2(6)
C22B C17B B9B 119.8(5)
C19B C18B C17B 120.0
C19B C18B C23B 117.6(6)
C17B C18B C23B 122.4(6)
C18B C19B C20B 120.0
C18B C19B H19B 120.0
C20B C19B H19B 120.0
C19B C20B C21B 120.0
C19B C20B C24B 122.5(10)
C21B C20B C24B 117.5(10)
C22B C21B C20B 120.0
C22B C21B H21B 120.0
C20B C21B H21B 120.0
C21B C22B C17B 120.0
C21B C22B C25B 119.2(6)
C17B C22B C25B 120.7(6)
C18B C23B H23G 109.5
C18B C23B H23H 109.5
H23G C23B H23H 109.5
C18B C23B H23I 109.5
H23G C23B H23I 109.5
H23H C23B H23I 109.5
C20B C24B H24G 109.5
C20B C24B H24H 109.5
H24G C24B H24H 109.5
C20B C24B H24I 109.5
H24G C24B H24I 109.5
H24H C24B H24I 109.5
C22B C25B H25G 109.5
C22B C25B H25H 109.5
H25G C25B H25H 109.5
C22B C25B H25I 109.5
H25G C25B H25I 109.5
H25H C25B H25I 109.5
C31B C26B C27B 115.6(5)
C31B C26B B1B 120.4(6)
C27B C26B B1B 123.8(6)
C28B C27B C26B 119.5(6)
C28B C27B C32B 120.2(10)
C26B C27B C32B 119.3(9)
C27B C28B C29B 126.9(6)
C27B C28B H28B 116.5
C29B C28B H28B 116.5
C30B C29B C33B 124.2(11)
C30B C29B C28B 110.6(7)
C33B C29B C28B 125.2(11)
C29B C30B C31B 128.4(7)
C29B C30B H30B 115.8
C31B C30B H30B 115.8
C30B C31B C26B 118.9(5)
C30B C31B C34B 122.7(8)
C26B C31B C34B 118.4(8)
C27B C32B H32G 109.5
C27B C32B H32H 109.5
H32G C32B H32H 109.5
C27B C32B H32I 109.5
H32G C32B H32I 109.5
H32H C32B H32I 109.5
C29B C33B H33G 109.5
C29B C33B H33H 109.5
H33G C33B H33H 109.5
C29B C33B H33I 109.5
H33G C33B H33I 109.5
H33H C33B H33I 109.5
C31B C34B H34G 109.5
C31B C34B H34H 109.5
H34G C34B H34H 109.5
C31B C34B H34I 109.5
H34G C34B H34I 109.5
H34H C34B H34I 109.5

loop_
_geom_bond_atom_site_label_1
_geom_bond_atom_site_label_2
_geom_bond_distance
B1 N16 1.436(7)
B1 C2 1.516(8)
B1 C17 1.578(7)
C2 C3 1.381(8)
C2 C7 1.415(7)
C3 C4 1.391(8)
C3 H3 0.9500
C4 C5 1.429(8)
C4 H4 0.9500
C5 C6 1.359(9)
C5 H5 0.9500
C6 C7 1.387(8)
C6 H6 0.9500
C7 N8 1.411(7)
N8 B9 1.405(7)
N8 N16 1.4211(19)
B9 C26 1.563(8)
B9 C10 1.580(8)
C10 C15 1.394(7)
C10 C11 1.402(8)
C11 C12 1.374(9)
C11 H11 0.9500
C12 C13 1.351(9)
C12 H12 0.9500
C13 C14 1.400(8)
C13 H13 0.9500
C14 C15 1.385(8)
C14 H14 0.9500
C15 N16 1.404(7)
C17 C18 1.382(7)
C17 C22 1.399(7)
C18 C19 1.417(7)
C18 C23 1.522(7)
C19 C20 1.369(9)
C19 H19 0.9500
C20 C21 1.388(8)
C20 C24 1.517(7)
C21 C22 1.414(7)
C21 H21 0.9500
C22 C25 1.509(8)
C24 H24A 0.9800
C24 H24B 0.9800
C24 H24C 0.9800
C23 H23A 0.9800
C23 H23B 0.9800
C23 H23C 0.9800
C25 H25A 0.9800
C25 H25B 0.9800
C25 H25C 0.9800
C26 C31 1.411(7)
C26 C27 1.426(7)
C27 C28 1.362(8)
C27 C32 1.495(8)
C28 C29 1.391(8)
C28 H28 0.9500
C29 C30 1.386(8)
C29 C33 1.502(7)
C30 C31 1.362(7)
C30 H30 0.9500
C31 C34 1.512(8)
C32 H32A 0.9800
C32 H32B 0.9800
C32 H32C 0.9800
C33 H33A 0.9800
C33 H33B 0.9800
C33 H33C 0.9800
C34 H34A 0.9800
C34 H34B 0.9800
C34 H34C 0.9800
B1A N16A 1.443(13)
B1A C2A 1.522(19)
B1A C17A 1.636(12)
C2A C7A 1.41(2)
C2A C3A 1.41(2)
C3A C4A 1.36(2)
C3A H3A 0.9500
C4A C5A 1.40(3)
C4A H4A 0.9500
C5A C6A 1.40(2)
C5A H5A 0.9500
C6A C7A 1.365(19)
C6A H6A 0.9500
C7A N8A 1.379(19)
N8A B9A 1.404(15)
N8A N16A 1.428(8)
B9A C26A 1.498(14)
B9A C10A 1.586(17)
C10A C11A 1.37(2)
C10A C15A 1.382(18)
C11A C12A 1.41(2)
C11A H11A 0.9500
C12A C13A 1.40(2)
C12A H12A 0.9500
C13A C14A 1.37(2)
C13A H13A 0.9500
C14A C15A 1.382(19)
C14A H14A 0.9500
C15A N16A 1.415(16)
C17A C18A 1.3900
C17A C22A 1.3900
C18A C19A 1.3900
C18A C23A 1.571(14)
C19A C20A 1.3900
C19A H19A 0.9500
C20A C21A 1.3900
C20A C24A 1.52(2)
C21A C22A 1.3900
C21A H21A 0.9500
C22A C25A 1.573(18)
C23A H23D 0.9800
C23A H23E 0.9800
C23A H23F 0.9800
C24A H24D 0.9800
C24A H24E 0.9800
C24A H24F 0.9800
C25A H25D 0.9800
C25A H25E 0.9800
C25A H25F 0.9800
C26A C27A 1.3900
C26A C31A 1.3900
C27A C28A 1.3900
C27A C32A 1.49(3)
C28A C29A 1.3900
C28A H28A 0.9500
C29A C30A 1.3900
C29A C33A 1.608(17)
C30A C31A 1.3900
C30A H30A 0.9500
C31A C34A 1.455(14)
C32A H32D 0.9800
C32A H32E 0.9800
C32A H32F 0.9800
C33A H33D 0.9800
C33A H33E 0.9800
C33A H33F 0.9800
C34A H34D 0.9800
C34A H34E 0.9800
C34A H34F 0.9800
B1B N16B 1.444(12)
B1B C26B 1.537(12)
B1B C2B 1.588(15)
C2B C3B 1.368(18)
C2B C7B 1.392(19)
C3B C4B 1.40(2)
C3B H3B 0.9500
C4B C5B 1.412(19)
C4B H4B 0.9500
C5B C6B 1.372(19)
C5B H5B 0.9500
C6B C7B 1.382(16)
C6B H6B 0.9500
C7B N8B 1.407(16)
N8B B9B 1.387(14)
N8B N16B 1.426(6)
B9B C10B 1.502(16)
B9B C17B 1.584(9)
C10B C15B 1.392(17)
C10B C11B 1.413(19)
C11B C12B 1.377(19)
C11B H11B 0.9500
C12B C13B 1.372(19)
C12B H12B 0.9500
C13B C14B 1.39(2)
C13B H13B 0.9500
C14B C15B 1.391(15)
C14B H14B 0.9500
C15B N16B 1.414(15)
C17B C18B 1.3900
C17B C22B 1.3900
C18B C19B 1.3900
C18B C23B 1.496(12)
C19B C20B 1.3900
C19B H19B 0.9500
C20B C21B 1.3900
C20B C24B 1.581(16)
C21B C22B 1.3900
C21B H21B 0.9500
C22B C25B 1.452(14)
C23B H23G 0.9800
C23B H23H 0.9800
C23B H23I 0.9800
C24B H24G 0.9800
C24B H24H 0.9800
C24B H24I 0.9800
C25B H25G 0.9800
C25B H25H 0.9800
C25B H25I 0.9800
C26B C31B 1.418(7)
C26B C27B 1.425(7)
C27B C28B 1.380(10)
C27B C32B 1.575(16)
C28B C29B 1.386(10)
C28B H28B 0.9500
C29B C30B 1.365(11)
C29B C33B 1.378(16)
C30B C31B 1.378(10)
C30B H30B 0.9500
C31B C34B 1.561(13)
C32B H32G 0.9800
C32B H32H 0.9800
C32B H32I 0.9800
C33B H33G 0.9800
C33B H33H 0.9800
C33B H33I 0.9800
C34B H34G 0.9800
C34B H34H 0.9800
C34B H34I 0.9800

loop_
_geom_torsion_atom_site_label_1
_geom_torsion_atom_site_label_2
_geom_torsion_atom_site_label_3
_geom_torsion_atom_site_label_4
_geom_torsion
N16 B1 C2 C3 179.4(7)
C17 B1 C2 C3 -1.6(11)
N16 B1 C2 C7 0.0(5)
C17 B1 C2 C7 179.1(5)
C7 C2 C3 C4 0.9(9)
B1 C2 C3 C4 -178.3(6)
C2 C3 C4 C5 -1.7(9)
C3 C4 C5 C6 1.1(10)
C4 C5 C6 C7 0.2(9)
C5 C6 C7 N8 179.1(5)
C5 C6 C7 C2 -0.9(9)
C3 C2 C7 C6 0.4(8)
B1 C2 C7 C6 179.9(5)
C3 C2 C7 N8 -179.6(5)
B1 C2 C7 N8 -0.1(6)
C6 C7 N8 B9 -0.1(10)
C2 C7 N8 B9 179.9(6)
C6 C7 N8 N16 -179.8(5)
C2 C7 N8 N16 0.2(5)
C7 N8 B9 C26 -2.0(11)
N16 N8 B9 C26 177.8(4)
C7 N8 B9 C10 -179.9(6)
N16 N8 B9 C10 -0.1(4)
N8 B9 C10 C15 0.5(5)
C26 B9 C10 C15 -177.3(5)
N8 B9 C10 C11 -178.7(6)
C26 B9 C10 C11 3.5(10)
C15 C10 C11 C12 0.7(8)
B9 C10 C11 C12 179.8(6)
C10 C11 C12 C13 -0.9(10)
C11 C12 C13 C14 0.1(11)
C12 C13 C14 C15 0.9(9)
C13 C14 C15 C10 -1.1(8)
C13 C14 C15 N16 -179.1(5)
C11 C10 C15 C14 0.3(8)
B9 C10 C15 C14 -179.0(5)
C11 C10 C15 N16 178.6(5)
B9 C10 C15 N16 -0.7(6)
C14 C15 N16 N8 178.9(5)
C10 C15 N16 N8 0.6(5)
C14 C15 N16 B1 -1.5(11)
C10 C15 N16 B1 -179.8(6)
B9 N8 N16 C15 -0.3(4)
C7 N8 N16 C15 179.5(6)
B9 N8 N16 B1 180.0(6)
C7 N8 N16 B1 -0.2(4)
C2 B1 N16 C15 -179.5(6)
C17 B1 N16 C15 1.4(10)
C2 B1 N16 N8 0.1(4)
C17 B1 N16 N8 -179.0(4)
N16 B1 C17 C18 -106.4(6)
C2 B1 C17 C18 74.7(7)
N16 B1 C17 C22 78.2(7)
C2 B1 C17 C22 -100.6(7)
C22 C17 C18 C19 -0.1(8)
B1 C17 C18 C19 -175.5(5)
C22 C17 C18 C23 -177.4(5)
B1 C17 C18 C23 7.2(8)
C17 C18 C19 C20 0.0(8)
C23 C18 C19 C20 177.4(5)
C18 C19 C20 C21 -0.2(8)
C18 C19 C20 C24 -177.9(5)
C19 C20 C21 C22 0.5(8)
C24 C20 C21 C22 178.3(5)
C18 C17 C22 C21 0.4(8)
B1 C17 C22 C21 175.8(5)
C18 C17 C22 C25 179.6(5)
B1 C17 C22 C25 -5.0(8)
C20 C21 C22 C17 -0.6(8)
C20 C21 C22 C25 -179.8(5)
N8 B9 C26 C31 -76.4(7)
C10 B9 C26 C31 100.9(7)
N8 B9 C26 C27 106.2(7)
C10 B9 C26 C27 -76.5(7)
C31 C26 C27 C28 -1.8(8)
B9 C26 C27 C28 175.7(5)
C31 C26 C27 C32 176.9(6)
B9 C26 C27 C32 -5.6(8)
C26 C27 C28 C29 2.5(9)
C32 C27 C28 C29 -176.2(5)
C27 C28 C29 C30 -2.1(8)
C27 C28 C29 C33 177.0(5)
C28 C29 C30 C31 1.0(8)
C33 C29 C30 C31 -178.1(6)
C29 C30 C31 C26 -0.4(9)
C29 C30 C31 C34 179.5(5)
C27 C26 C31 C30 0.8(8)
B9 C26 C31 C30 -176.7(5)
C27 C26 C31 C34 -179.1(5)
B9 C26 C31 C34 3.4(8)
N16A B1A C2A C7A 1.2(12)
C17A B1A C2A C7A -179.9(10)
N16A B1A C2A C3A -176.6(14)
C17A B1A C2A C3A 2(2)
C7A C2A C3A C4A 3.4(19)
B1A C2A C3A C4A -178.9(13)
C2A C3A C4A C5A -2(2)
C3A C4A C5A C6A -1(2)
C4A C5A C6A C7A 3(2)
C5A C6A C7A N8A -179.9(12)
C5A C6A C7A C2A -1.2(19)
C3A C2A C7A C6A -1.8(19)
B1A C2A C7A C6A 179.9(12)
C3A C2A C7A N8A 177.1(11)
B1A C2A C7A N8A -1.2(14)
C6A C7A N8A B9A 0(3)
C2A C7A N8A B9A -179.0(15)
C6A C7A N8A N16A 179.5(11)
C2A C7A N8A N16A 0.7(12)
C7A N8A B9A C26A 0(2)
N16A N8A B9A C26A 179.8(8)
C7A N8A B9A C10A -180.0(16)
N16A N8A B9A C10A 0.3(10)
N8A B9A C10A C11A 178.9(13)
C26A B9A C10A C11A -1(2)
N8A B9A C10A C15A -0.7(12)
C26A B9A C10A C15A 179.8(10)
C15A C10A C11A C12A 2.2(18)
B9A C10A C11A C12A -177.3(12)
C10A C11A C12A C13A -3.1(19)
C11A C12A C13A C14A 1(2)
C12A C13A C14A C15A 1.7(19)
C13A C14A C15A C10A -2.5(19)
C13A C14A C15A N16A 176.7(11)
C11A C10A C15A C14A 0.5(19)
B9A C10A C15A C14A -179.8(11)
C11A C10A C15A N16A -178.9(11)
B9A C10A C15A N16A 0.8(12)
C14A C15A N16A N8A -180.0(11)
C10A C15A N16A N8A -0.6(10)
C14A C15A N16A B1A 0(2)
C10A C15A N16A B1A 179.7(11)
C7A N8A N16A C15A -179.7(12)
B9A N8A N16A C15A 0.2(9)
C7A N8A N16A B1A 0.1(9)
B9A N8A N16A B1A 180.0(12)
C2A B1A N16A C15A 178.9(12)
C17A B1A N16A C15A -0.1(18)
C2A B1A N16A N8A -0.8(9)
C17A B1A N16A N8A -179.8(7)
N16A B1A C17A C18A -106.4(10)
C2A B1A C17A C18A 74.9(13)
N16A B1A C17A C22A 77.6(11)
C2A B1A C17A C22A -101.1(12)
C22A C17A C18A C19A 0.0
B1A C17A C18A C19A -176.0(9)
C22A C17A C18A C23A 176.7(11)
B1A C17A C18A C23A 0.7(12)
C17A C18A C19A C20A 0.0
C23A C18A C19A C20A -176.7(11)
C18A C19A C20A C21A 0.0
C18A C19A C20A C24A 178.8(14)
C19A C20A C21A C22A 0.0
C24A C20A C21A C22A -178.6(15)
C20A C21A C22A C17A 0.0
C20A C21A C22A C25A -176.7(12)
C18A C17A C22A C21A 0.0
B1A C17A C22A C21A 176.0(9)
C18A C17A C22A C25A 176.8(12)
B1A C17A C22A C25A -7.2(13)
N8A B9A C26A C27A 109.3(11)
C10A B9A C26A C27A -71.3(14)
N8A B9A C26A C31A -72.9(13)
C10A B9A C26A C31A 106.4(12)
C31A C26A C27A C28A 0.0
B9A C26A C27A C28A 177.7(10)
C31A C26A C27A C32A 157(3)
B9A C26A C27A C32A -25(3)
C26A C27A C28A C29A 0.0
C32A C27A C28A C29A -159(3)
C27A C28A C29A C30A 0.0
C27A C28A C29A C33A -174.4(15)
C28A C29A C30A C31A 0.0
C33A C29A C30A C31A 174.5(15)
C29A C30A C31A C26A 0.0
C29A C30A C31A C34A -178.5(11)
C27A C26A C31A C30A 0.0
B9A C26A C31A C30A -177.8(10)
C27A C26A C31A C34A 178.3(13)
B9A C26A C31A C34A 0.5(14)
N16B B1B C2B C3B 179.3(10)
C26B B1B C2B C3B 0.5(17)
N16B B1B C2B C7B -0.9(10)
C26B B1B C2B C7B -179.7(9)
C7B C2B C3B C4B 1.2(15)
B1B C2B C3B C4B -179.0(10)
C2B C3B C4B C5B -1.4(16)
C3B C4B C5B C6B 1.3(19)
C4B C5B C6B C7B -0.8(18)
C5B C6B C7B C2B 0.6(18)
C5B C6B C7B N8B 178.9(10)
C3B C2B C7B C6B -0.9(17)
B1B C2B C7B C6B 179.3(10)
C3B C2B C7B N8B -179.3(9)
B1B C2B C7B N8B 0.9(12)
C6B C7B N8B B9B 3(2)
C2B C7B N8B B9B -178.7(12)
C6B C7B N8B N16B -178.9(10)
C2B C7B N8B N16B -0.5(10)
C7B N8B B9B C10B 179.4(13)
N16B N8B B9B C10B 1.3(8)
C7B N8B B9B C17B -3(2)
N16B N8B B9B C17B 178.9(6)
N8B B9B C10B C15B -1.9(10)
C17B B9B C10B C15B -179.3(8)
N8B B9B C10B C11B -179.2(12)
C17B B9B C10B C11B 3.4(19)
C15B C10B C11B C12B 0.9(15)
B9B C10B C11B C12B 178.0(11)
C10B C11B C12B C13B -0.6(16)
C11B C12B C13B C14B 0.0(17)
C12B C13B C14B C15B 0.2(16)
C13B C14B C15B C10B 0.1(15)
C13B C14B C15B N16B 179.6(9)
C11B C10B C15B C14B -0.6(14)
B9B C10B C15B C14B -178.5(9)
C11B C10B C15B N16B 179.8(9)
B9B C10B C15B N16B 1.9(10)
C14B C15B N16B N8B 179.3(8)
C10B C15B N16B N8B -1.1(8)
C14B C15B N16B B1B 0.8(17)
C10B C15B N16B B1B -179.6(10)
B9B N8B N16B C15B -0.2(7)
C7B N8B N16B C15B -179.1(10)
B9B N8B N16B B1B 178.7(10)
C7B N8B N16B B1B -0.2(7)
C26B B1B N16B C15B -2.0(17)
C2B B1B N16B C15B 179.1(10)
C26B B1B N16B N8B 179.5(7)
C2B B1B N16B N8B 0.6(7)
N8B B9B C17B C18B 76.2(10)
C10B B9B C17B C18B -106.8(10)
N8B B9B C17B C22B -104.7(9)
C10B B9B C17B C22B 72.3(11)
C22B C17B C18B C19B 0.0
B9B C17B C18B C19B 179.0(8)
C22B C17B C18B C23B 179.7(11)
B9B C17B C18B C23B -1.3(12)
C17B C18B C19B C20B 0.0
C23B C18B C19B C20B -179.7(11)
C18B C19B C20B C21B 0.0
C18B C19B C20B C24B -177.9(13)
C19B C20B C21B C22B 0.0
C24B C20B C21B C22B 178.0(12)
C20B C21B C22B C17B 0.0
C20B C21B C22B C25B 176.4(11)
C18B C17B C22B C21B 0.0
B9B C17B C22B C21B -179.0(8)
C18B C17B C22B C25B -176.3(11)
B9B C17B C22B C25B 4.6(12)
N16B B1B C26B C31B 107.8(10)
C2B B1B C26B C31B -73.7(13)
N16B B1B C26B C27B -77.4(12)
C2B B1B C26B C27B 101.1(11)
C31B C26B C27B C28B 1.0(12)
B1B C26B C27B C28B -174.1(10)
C31B C26B C27B C32B -167.3(16)
B1B C26B C27B C32B 17.6(19)
C26B C27B C28B C29B -3.3(15)
C32B C27B C28B C29B 164.9(17)
C27B C28B C29B C30B 1.5(14)
C27B C28B C29B C33B -175.6(16)
C33B C29B C30B C31B 180.0(17)
C28B C29B C30B C31B 2.8(14)
C29B C30B C31B C26B -5.0(14)
C29B C30B C31B C34B 174.4(12)
C27B C26B C31B C30B 2.7(11)
B1B C26B C31B C30B 178.0(10)
C27B C26B C31B C34B -176.8(10)
B1B C26B C31B C34B -1.5(14)
